data_4347578
loop_
_publ_author_name
'Kremer, Alexandre B.'
'Osten, Kimberly M.'
'Yu, Insun'
'Ebrahimi, Tannaz'
'Aluthge, Dinesh C.'
'Mehrkhodavandi, Parisa'

_publ_section_title
;
 Dinucleating Ligand Platforms Supporting Indium and Zinc Catalysts for
 Cyclic Ester Polymerization.
;
_journal_issue 11
_journal_name_full 'Inorganic chemistry'
_journal_page_first 5365
_journal_page_last 5374
_journal_paper_doi 10.1021/acs.inorgchem.6b00358
_journal_volume 55
_journal_year 2016
_chemical_absolute_configuration ad
_chemical_formula_moiety 'C25 H39 Cl3 N4 O Zn2'
_chemical_formula_sum 'C25 H39 Cl3 N4 O Zn2'
_chemical_formula_weight 648.69
_space_group_crystal_system orthorhombic
_space_group_IT_number 19
_space_group_name_Hall 'P 2ac 2ab'
_space_group_name_H-M_alt 'P 21 21 21'
_atom_sites_solution_hydrogens geom
_audit_creation_date 2016-03-23
_audit_creation_method
;
Olex2 1.2
(compiled 2015.09.30 svn.r3233 for OlexSys, GUI svn.r5103)
;
_cell_angle_alpha 90
_cell_angle_beta 90
_cell_angle_gamma 90
_cell_formula_units_Z 8
_cell_length_a 11.1516(11)
_cell_length_b 11.3564(11)
_cell_length_c 45.652(4)
_cell_measurement_reflns_used 9839
_cell_measurement_temperature 90(2)
_cell_measurement_theta_max 24.96
_cell_measurement_theta_min 2.24
_cell_volume 5781.5(9)
_computing_cell_refinement 'SAINT v8.34A (Bruker, 2013)'
_computing_data_reduction 'SAINT v8.34A (Bruker, 2013)'
_computing_molecular_graphics 'Olex2 (Dolomanov et al., 2009)'
_computing_publication_material 'Olex2 (Dolomanov et al., 2009)'
_computing_structure_refinement 'ShelXL (Sheldrick, 2015)'
_computing_structure_solution 'XT (Sheldrick, 2015)'
_diffrn_ambient_temperature 90(2)
_diffrn_detector_area_resol_mean 7.9
_diffrn_detector_type 'CCD area detector'
_diffrn_measured_fraction_theta_full 0.984
_diffrn_measured_fraction_theta_max 0.984
_diffrn_measurement_device_type 'Bruker APEX-II CCD'
_diffrn_measurement_method '\f and \w scans'
_diffrn_radiation_type MoK\a
_diffrn_radiation_wavelength 0.71073
_diffrn_reflns_av_unetI/netI 0.0984
_diffrn_reflns_Laue_measured_fraction_full 0.984
_diffrn_reflns_Laue_measured_fraction_max 0.984
_diffrn_reflns_limit_h_max 13
_diffrn_reflns_limit_h_min -13
_diffrn_reflns_limit_k_max 13
_diffrn_reflns_limit_k_min -13
_diffrn_reflns_limit_l_max 55
_diffrn_reflns_limit_l_min -54
_diffrn_reflns_number 10348
_diffrn_reflns_point_group_measured_fraction_full 0.970
_diffrn_reflns_point_group_measured_fraction_max 0.970
_diffrn_reflns_theta_full 25.404
_diffrn_reflns_theta_max 25.404
_diffrn_reflns_theta_min 1.784
_diffrn_source 'sealed X-ray tube'
_exptl_absorpt_coefficient_mu 1.962
_exptl_absorpt_correction_T_max 0.962
_exptl_absorpt_correction_T_min 0.800
_exptl_absorpt_correction_type multi-scan
_exptl_absorpt_process_details
;
 TWINABS-2012/1 (Bruker,2012) was used for absorption correction.
 
For component 1:
 wR2(int) was 0.0829 before and 0.0617 after correction.
 The Ratio of minimum to maximum transmission not present.
 The \l/2 correction factor is Not present
 
For component 2:
 wR2(int) was 0.0863 before and 0.0650 after correction.
 The Ratio of minimum to maximum transmission is 0.83.
 The \l/2 correction factor is Not present

Final HKLF 4 output contains 84603 reflections, Rint = 0.0743
 (44125 with I > 3sig(I), Rint = 0.0546)
;
_exptl_crystal_colour yellow
_exptl_crystal_colour_primary yellow
_exptl_crystal_density_diffrn 1.491
_exptl_crystal_description needle
_exptl_crystal_F_000 2688
_exptl_crystal_size_max 0.62
_exptl_crystal_size_mid 0.04
_exptl_crystal_size_min 0.02
_refine_diff_density_max 0.560
_refine_diff_density_min -0.722
_refine_diff_density_rms 0.125
_refine_ls_abs_structure_details
;
 Flack x determined using 3135 quotients [(I+)-(I-)]/[(I+)+(I-)]
 (Parsons, Flack and Wagner, Acta Cryst. B69 (2013) 249-259).
;
_refine_ls_abs_structure_Flack 0.007(7)
_refine_ls_extinction_method none
_refine_ls_goodness_of_fit_ref 1.083
_refine_ls_hydrogen_treatment constr
_refine_ls_matrix_type full
_refine_ls_number_parameters 641
_refine_ls_number_reflns 10348
_refine_ls_number_restraints 708
_refine_ls_restrained_S_all 1.052
_refine_ls_R_factor_all 0.0746
_refine_ls_R_factor_gt 0.0514
_refine_ls_shift/su_max 0.001
_refine_ls_shift/su_mean 0.000
_refine_ls_structure_factor_coef Fsqd
_refine_ls_weighting_details 'w=1/[\s^2^(Fo^2^)+(0.0196P)^2^+14.3545P] where P=(Fo^2^+2Fc^2^)/3'
_refine_ls_weighting_scheme calc
_refine_ls_wR_factor_gt 0.0823
_refine_ls_wR_factor_ref 0.0865
_reflns_Friedel_coverage 0.761
_reflns_Friedel_fraction_full 0.952
_reflns_Friedel_fraction_max 0.952
_reflns_number_gt 8597
_reflns_number_total 10348
_reflns_threshold_expression 'I > 2\s(I)'
_cod_data_source_file ic6b00358_si_002.cif
_cod_data_source_block pm155
_cod_original_cell_volume 5781.5(10)
_cod_database_code 4347578
_shelx_space_group_comment
;
The symmetry employed for this shelxl refinement is uniquely defined
by the following loop, which should always be used as a source of
symmetry information in preference to the above space-group names.
They are only intended as comments.
;
_shelx_estimated_absorpt_t_max 0.962
_shelx_estimated_absorpt_t_min 0.376
_olex2_refinement_description
;
1. Fixed Uiso
 At 1.2 times of:
  All C(H) groups, All C(H,H) groups
 At 1.5 times of:
  All C(H,H,H) groups
2. Rigid body (RIGU) restrains
 All non-hydrogen atoms
 with sigma for 1-2 distances of 0.004 and sigma for 1-3 distances of 0.004
3.a Ternary CH refined with riding coordinates:
 C5(H5), C6(H6), C18(H18), C23(H23), C5A(H5A), C6A(H6A), C18A(H18A), C23A(H23A)
3.b Secondary CH2 refined with riding coordinates:
 C1(H1A,H1B), C2(H2A,H2B), C3(H3A,H3B), C4(H4A,H4B), C19(H19A,H19B), C20(H20A,
 H20B), C21(H21A,H21B), C22(H22A,H22B), C1A(H1AA,H1AB), C2A(H2AA,H2AB),
 C3A(H3AA,H3AB), C4A(H4AA,H4AB), C19A(H19C,H19D), C20A(H20C,H20D), C21A(H21C,
 H21D), C22A(H22C,H22D)
3.c Aromatic/amide H refined with riding coordinates:
 C9(H9), C11(H11), C14(H14), C17(H17), C9A(H9A), C11A(H11A), C14A(H14A),
 C17A(H17A)
3.d Idealised Me refined as rotating group:
 C7(H7A,H7B,H7C), C8(H8A,H8B,H8C), C13(H13A,H13B,H13C), C24(H24A,H24B,H24C),
 C25(H25A,H25B,H25C), C7A(H7AA,H7AB,H7AC), C8A(H8AA,H8AB,H8AC), C13A(H13D,H13E,
 H13F), C24A(H24D,H24E,H24F), C25A(H25D,H25E,H25F)
;
_shelx_shelxl_version_number 2014/7
_olex2_submission_special_instructions 'No special instructions were received'

loop_
_space_group_symop_operation_xyz
'x, y, z'
'-x+1/2, -y, z+1/2'
'-x, y+1/2, -z+1/2'
'x+1/2, -y+1/2, -z'

loop_
_atom_site_label
_atom_site_type_symbol
_atom_site_fract_x
_atom_site_fract_y
_atom_site_fract_z
_atom_site_U_iso_or_equiv
_atom_site_adp_type
_atom_site_occupancy
_atom_site_site_symmetry_order
_atom_site_calc_flag
_atom_site_refinement_flags_posn
_atom_site_refinement_flags_adp
Zn1 Zn 0.74951(8) 0.34820(8) 0.32116(2) 0.0155(2) Uani 1 1 d . U
Zn2 Zn 0.69758(8) 0.63475(8) 0.31362(2) 0.0132(2) Uani 1 1 d . U
Cl1 Cl 0.6157(2) 0.20571(18) 0.33332(4) 0.0249(5) Uani 1 1 d . U
Cl2 Cl 0.88616(18) 0.68465(18) 0.29897(4) 0.0212(5) Uani 1 1 d . U
Cl3 Cl 0.62777(19) 0.46886(17) 0.28708(3) 0.0191(5) Uani 1 1 d . U
O1 O 0.7445(5) 0.5031(4) 0.34389(9) 0.0157(12) Uani 1 1 d . U
N1 N 0.6019(6) 0.7744(6) 0.28955(11) 0.0145(14) Uani 1 1 d . U
N2 N 0.5920(6) 0.6987(5) 0.34742(11) 0.0109(14) Uani 1 1 d . U
N3 N 0.8908(6) 0.3081(5) 0.34882(11) 0.0121(14) Uani 1 1 d . U
N4 N 0.8754(6) 0.2858(6) 0.28844(12) 0.0194(15) Uani 1 1 d . U
C1 C 0.3939(7) 0.8682(7) 0.29419(13) 0.0157(16) Uani 1 1 d . U
H1A H 0.4232 0.9480 0.2992 0.019 Uiso 1 1 calc R .
H1B H 0.3854 0.8633 0.2726 0.019 Uiso 1 1 calc R .
C2 C 0.2729(7) 0.8466(7) 0.30870(13) 0.0194(18) Uani 1 1 d . U
H2A H 0.2422 0.7682 0.3030 0.023 Uiso 1 1 calc R .
H2B H 0.2147 0.9067 0.3020 0.023 Uiso 1 1 calc R .
C3 C 0.2860(7) 0.8528(8) 0.34205(14) 0.0223(19) Uani 1 1 d . U
H3A H 0.3088 0.9338 0.3478 0.027 Uiso 1 1 calc R .
H3B H 0.2079 0.8344 0.3513 0.027 Uiso 1 1 calc R .
C4 C 0.3799(7) 0.7671(8) 0.35314(14) 0.0205(18) Uani 1 1 d . U
H4A H 0.3526 0.6855 0.3494 0.025 Uiso 1 1 calc R .
H4B H 0.3894 0.7769 0.3746 0.025 Uiso 1 1 calc R .
C5 C 0.5006(7) 0.7864(7) 0.33823(13) 0.0116(16) Uani 1 1 d . U
H5 H 0.5303 0.8673 0.3430 0.014 Uiso 1 1 calc R .
C6 C 0.4840(7) 0.7756(7) 0.30480(13) 0.0124(16) Uani 1 1 d . U
H6 H 0.4464 0.6971 0.3012 0.015 Uiso 1 1 calc R .
C7 C 0.6642(7) 0.8875(7) 0.29116(15) 0.0206(18) Uani 1 1 d . U
H7A H 0.6716 0.9116 0.3117 0.031 Uiso 1 1 calc GR .
H7B H 0.6185 0.9470 0.2803 0.031 Uiso 1 1 calc GR .
H7C H 0.7443 0.8797 0.2825 0.031 Uiso 1 1 calc GR .
C8 C 0.5881(7) 0.7399(7) 0.25847(13) 0.0195(19) Uani 1 1 d . U
H8A H 0.6673 0.7255 0.2499 0.029 Uiso 1 1 calc GR .
H8B H 0.5480 0.8034 0.2477 0.029 Uiso 1 1 calc GR .
H8C H 0.5397 0.6680 0.2572 0.029 Uiso 1 1 calc GR .
C9 C 0.6006(7) 0.6752(6) 0.37486(13) 0.0113(16) Uani 1 1 d . U
H9 H 0.5492 0.7179 0.3876 0.014 Uiso 1 1 calc R .
C10 C 0.6807(7) 0.5901(6) 0.38859(13) 0.0116(16) Uani 1 1 d . U
C11 C 0.6850(7) 0.5903(7) 0.41938(13) 0.0153(17) Uani 1 1 d . U
H11 H 0.6343 0.6431 0.4297 0.018 Uiso 1 1 calc R .
C12 C 0.7601(8) 0.5167(7) 0.43531(13) 0.0173(18) Uani 1 1 d . U
C13 C 0.7644(8) 0.5200(7) 0.46839(13) 0.025(2) Uani 1 1 d . U
H13A H 0.7233 0.4507 0.4763 0.037 Uiso 1 1 calc GR .
H13B H 0.7246 0.5916 0.4754 0.037 Uiso 1 1 calc GR .
H13C H 0.8482 0.5199 0.4749 0.037 Uiso 1 1 calc GR .
C14 C 0.8315(7) 0.4398(7) 0.41940(14) 0.0165(17) Uani 1 1 d . U
H14 H 0.8868 0.3912 0.4296 0.020 Uiso 1 1 calc R .
C15 C 0.8254(7) 0.4312(6) 0.38898(13) 0.0129(16) Uani 1 1 d . U
C16 C 0.7496(7) 0.5081(6) 0.37272(13) 0.0097(16) Uani 1 1 d . U
C17 C 0.9040(7) 0.3451(7) 0.37521(13) 0.0140(16) Uani 1 1 d . U
H17 H 0.9687 0.3145 0.3864 0.017 Uiso 1 1 calc R .
C18 C 0.9752(7) 0.2241(7) 0.33554(14) 0.0152(17) Uani 1 1 d . U
H18 H 0.9370 0.1445 0.3355 0.018 Uiso 1 1 calc R .
C19 C 1.0949(7) 0.2152(7) 0.35116(15) 0.0172(17) Uani 1 1 d . U
H19A H 1.0819 0.1849 0.3712 0.021 Uiso 1 1 calc R .
H19B H 1.1309 0.2946 0.3527 0.021 Uiso 1 1 calc R .
C20 C 1.1817(7) 0.1339(7) 0.33504(14) 0.0211(18) Uani 1 1 d . U
H20A H 1.1511 0.0522 0.3360 0.025 Uiso 1 1 calc R .
H20B H 1.2605 0.1358 0.3450 0.025 Uiso 1 1 calc R .
C21 C 1.1985(7) 0.1689(7) 0.30299(14) 0.0198(18) Uani 1 1 d . U
H21A H 1.2391 0.2463 0.3019 0.024 Uiso 1 1 calc R .
H21B H 1.2499 0.1101 0.2930 0.024 Uiso 1 1 calc R .
C22 C 1.0775(7) 0.1759(7) 0.28756(14) 0.0176(18) Uani 1 1 d . U
H22A H 1.0401 0.0969 0.2871 0.021 Uiso 1 1 calc R .
H22B H 1.0893 0.2022 0.2671 0.021 Uiso 1 1 calc R .
C23 C 0.9935(7) 0.2630(7) 0.30353(14) 0.0165(17) Uani 1 1 d . U
H23 H 1.0366 0.3401 0.3042 0.020 Uiso 1 1 calc R .
C24 C 0.8222(8) 0.1786(8) 0.27594(17) 0.032(2) Uani 1 1 d . U
H24A H 0.8155 0.1183 0.2912 0.048 Uiso 1 1 calc GR .
H24B H 0.8734 0.1492 0.2601 0.048 Uiso 1 1 calc GR .
H24C H 0.7424 0.1966 0.2682 0.048 Uiso 1 1 calc GR .
C25 C 0.8962(8) 0.3728(8) 0.26437(14) 0.029(2) Uani 1 1 d . U
H25A H 0.8204 0.3887 0.2543 0.044 Uiso 1 1 calc GR .
H25B H 0.9542 0.3404 0.2504 0.044 Uiso 1 1 calc GR .
H25C H 0.9277 0.4461 0.2727 0.044 Uiso 1 1 calc GR .
Zn1A Zn 0.22515(8) 0.37716(8) 0.43881(2) 0.0141(2) Uani 1 1 d . U
Zn2A Zn 0.15890(8) 0.66367(8) 0.42992(2) 0.0148(2) Uani 1 1 d . U
Cl1A Cl 0.08348(18) 0.23384(18) 0.44163(4) 0.0186(4) Uani 1 1 d . U
Cl2A Cl 0.3485(2) 0.73371(19) 0.43086(4) 0.0279(5) Uani 1 1 d . U
Cl3A Cl 0.1430(2) 0.53459(17) 0.47017(3) 0.0232(5) Uani 1 1 d . U
O1A O 0.1951(5) 0.5014(4) 0.40817(9) 0.0143(12) Uani 1 1 d . U
N1A N 0.0537(7) 0.8123(6) 0.44806(12) 0.0246(17) Uani 1 1 d . U
N2A N 0.0430(6) 0.6935(5) 0.39493(11) 0.0133(14) Uani 1 1 d . U
N3A N 0.3594(6) 0.3125(5) 0.41066(11) 0.0142(14) Uani 1 1 d . U
N4A N 0.3612(6) 0.3243(6) 0.46988(11) 0.0162(14) Uani 1 1 d . U
C1A C -0.0928(7) 0.9684(7) 0.42935(15) 0.0206(18) Uani 1 1 d . U
H1AA H -0.1630 0.9323 0.4391 0.025 Uiso 1 1 calc R .
H1AB H -0.0569 1.0264 0.4430 0.025 Uiso 1 1 calc R .
C2A C -0.1328(8) 1.0303(7) 0.40144(15) 0.0222(19) Uani 1 1 d . U
H2AA H -0.1924 1.0919 0.4063 0.027 Uiso 1 1 calc R .
H2AB H -0.0631 1.0688 0.3921 0.027 Uiso 1 1 calc R .
C3A C -0.1880(8) 0.9424(7) 0.38040(15) 0.0233(19) Uani 1 1 d . U
H3AA H -0.2114 0.9833 0.3621 0.028 Uiso 1 1 calc R .
H3AB H -0.2613 0.9085 0.3893 0.028 Uiso 1 1 calc R .
C4A C -0.1001(7) 0.8431(7) 0.37312(14) 0.0192(17) Uani 1 1 d . U
H4AA H -0.0324 0.8759 0.3617 0.023 Uiso 1 1 calc R .
H4AB H -0.1412 0.7842 0.3607 0.023 Uiso 1 1 calc R .
C5A C -0.0505(7) 0.7817(7) 0.40047(14) 0.0143(16) Uani 1 1 d . U
H5A H -0.1189 0.7408 0.4103 0.017 Uiso 1 1 calc R .
C6A C -0.0004(7) 0.8727(7) 0.42199(13) 0.0149(16) Uani 1 1 d . U
H6A H 0.0671 0.9132 0.4117 0.018 Uiso 1 1 calc R .
C7A C -0.0386(9) 0.7695(8) 0.46874(17) 0.038(2) Uani 1 1 d . U
H7AA H -0.0945 0.7174 0.4584 0.057 Uiso 1 1 calc GR .
H7AB H -0.0826 0.8367 0.4768 0.057 Uiso 1 1 calc GR .
H7AC H 0.0001 0.7260 0.4847 0.057 Uiso 1 1 calc GR .
C8A C 0.1370(9) 0.8926(8) 0.46362(18) 0.041(3) Uani 1 1 d . U
H8AA H 0.1760 0.8500 0.4797 0.061 Uiso 1 1 calc GR .
H8AB H 0.0920 0.9595 0.4716 0.061 Uiso 1 1 calc GR .
H8AC H 0.1980 0.9212 0.4499 0.061 Uiso 1 1 calc GR .
C9A C 0.0520(6) 0.6449(7) 0.36940(13) 0.0136(16) Uani 1 1 d . U
H9A H -0.0076 0.6647 0.3554 0.016 Uiso 1 1 calc R .
C10A C 0.1439(7) 0.5636(6) 0.36023(13) 0.0113(16) Uani 1 1 d . U
C11A C 0.1644(7) 0.5552(6) 0.32989(13) 0.0144(17) Uani 1 1 d . U
H11A H 0.1107 0.5940 0.3169 0.017 Uiso 1 1 calc R .
C12A C 0.2587(7) 0.4932(6) 0.31820(13) 0.0123(16) Uani 1 1 d . U
C13A C 0.2822(8) 0.4903(7) 0.28530(13) 0.020(2) Uani 1 1 d . U
H13D H 0.2207 0.4424 0.2757 0.030 Uiso 1 1 calc GR .
H13E H 0.3614 0.4561 0.2816 0.030 Uiso 1 1 calc GR .
H13F H 0.2796 0.5706 0.2775 0.030 Uiso 1 1 calc GR .
C14A C 0.3345(7) 0.4325(6) 0.33740(13) 0.0130(17) Uani 1 1 d . U
H14A H 0.4028 0.3929 0.3298 0.016 Uiso 1 1 calc R .
C15A C 0.3117(7) 0.4289(6) 0.36771(13) 0.0123(16) Uani 1 1 d . U
C16A C 0.2181(7) 0.4973(6) 0.37966(13) 0.0110(16) Uani 1 1 d . U
C17A C 0.3857(7) 0.3497(7) 0.38488(13) 0.0136(16) Uani 1 1 d . U
H17A H 0.4589 0.3235 0.3765 0.016 Uiso 1 1 calc R .
C18A C 0.4409(7) 0.2284(7) 0.42469(14) 0.0168(17) Uani 1 1 d . U
H18A H 0.5237 0.2623 0.4249 0.020 Uiso 1 1 calc R .
C19A C 0.4441(8) 0.1076(7) 0.40951(14) 0.0201(18) Uani 1 1 d . U
H19C H 0.3625 0.0731 0.4094 0.024 Uiso 1 1 calc R .
H19D H 0.4703 0.1173 0.3889 0.024 Uiso 1 1 calc R .
C20A C 0.5301(8) 0.0244(8) 0.42541(15) 0.026(2) Uani 1 1 d . U
H20C H 0.6133 0.0525 0.4226 0.031 Uiso 1 1 calc R .
H20D H 0.5239 -0.0551 0.4166 0.031 Uiso 1 1 calc R .
C21A C 0.5036(8) 0.0161(7) 0.45830(14) 0.0178(18) Uani 1 1 d . U
H21C H 0.4268 -0.0258 0.4613 0.021 Uiso 1 1 calc R .
H21D H 0.5676 -0.0303 0.4679 0.021 Uiso 1 1 calc R .
C22A C 0.4962(7) 0.1378(7) 0.47263(14) 0.0197(17) Uani 1 1 d . U
H22C H 0.5746 0.1782 0.4711 0.024 Uiso 1 1 calc R .
H22D H 0.4756 0.1296 0.4936 0.024 Uiso 1 1 calc R .
C23A C 0.3984(7) 0.2105(7) 0.45663(13) 0.0120(16) Uani 1 1 d . U
H23A H 0.3250 0.1599 0.4557 0.014 Uiso 1 1 calc R .
C24A C 0.3063(8) 0.3039(7) 0.49915(14) 0.023(2) Uani 1 1 d . U
H24D H 0.2745 0.3783 0.5068 0.034 Uiso 1 1 calc GR .
H24E H 0.3673 0.2734 0.5126 0.034 Uiso 1 1 calc GR .
H24F H 0.2410 0.2466 0.4974 0.034 Uiso 1 1 calc GR .
C25A C 0.4588(8) 0.4116(8) 0.47283(16) 0.028(2) Uani 1 1 d . U
H25D H 0.4994 0.4211 0.4539 0.042 Uiso 1 1 calc GR .
H25E H 0.5166 0.3843 0.4875 0.042 Uiso 1 1 calc GR .
H25F H 0.4252 0.4874 0.4790 0.042 Uiso 1 1 calc GR .

loop_
_atom_site_aniso_label
_atom_site_aniso_U_11
_atom_site_aniso_U_22
_atom_site_aniso_U_33
_atom_site_aniso_U_23
_atom_site_aniso_U_13
_atom_site_aniso_U_12
Zn1 0.0151(5) 0.0173(5) 0.0141(4) -0.0027(3) -0.0008(3) 0.0019(5)
Zn2 0.0134(5) 0.0167(5) 0.0094(4) -0.0002(3) 0.0008(3) 0.0030(4)
Cl1 0.0196(13) 0.0211(12) 0.0340(11) -0.0013(8) 0.0051(8) -0.0018(10)
Cl2 0.0133(11) 0.0351(13) 0.0151(8) 0.0020(7) 0.0010(7) 0.0005(10)
Cl3 0.0215(13) 0.0221(11) 0.0137(8) -0.0037(7) -0.0047(7) 0.0031(10)
O1 0.019(3) 0.018(3) 0.010(2) 0.0006(17) -0.0003(19) 0.007(2)
N1 0.014(4) 0.015(3) 0.015(3) 0.003(2) 0.002(2) 0.001(3)
N2 0.010(3) 0.011(3) 0.012(3) 0.001(2) 0.000(2) -0.004(3)
N3 0.011(3) 0.010(3) 0.015(3) -0.001(2) 0.004(2) -0.002(3)
N4 0.015(4) 0.028(4) 0.016(3) -0.006(2) -0.004(2) 0.002(3)
C1 0.015(4) 0.017(4) 0.015(3) 0.003(3) 0.001(2) 0.005(3)
C2 0.016(4) 0.023(5) 0.020(3) 0.004(3) -0.001(2) 0.001(4)
C3 0.017(5) 0.030(5) 0.020(3) 0.004(3) 0.004(3) 0.005(4)
C4 0.021(4) 0.027(5) 0.013(3) 0.004(3) 0.005(3) 0.002(4)
C5 0.013(4) 0.009(4) 0.013(3) 0.002(2) 0.000(2) 0.003(3)
C6 0.010(4) 0.012(4) 0.015(3) 0.003(2) 0.002(2) -0.001(3)
C7 0.017(5) 0.021(4) 0.024(4) 0.004(3) 0.004(3) -0.007(4)
C8 0.020(5) 0.026(5) 0.012(3) 0.002(3) 0.000(3) 0.004(4)
C9 0.011(4) 0.010(4) 0.013(3) -0.004(2) 0.000(2) -0.001(3)
C10 0.010(4) 0.013(4) 0.012(3) -0.001(2) 0.000(2) -0.002(3)
C11 0.013(4) 0.019(4) 0.014(3) 0.001(2) 0.004(2) 0.001(3)
C12 0.015(5) 0.023(4) 0.014(3) 0.003(2) 0.004(3) 0.002(4)
C13 0.030(6) 0.031(5) 0.013(3) 0.004(3) 0.000(3) 0.011(4)
C14 0.013(5) 0.020(4) 0.017(3) 0.003(3) -0.002(3) 0.001(4)
C15 0.014(4) 0.009(4) 0.016(3) 0.000(2) 0.001(2) 0.000(3)
C16 0.003(4) 0.012(4) 0.014(3) -0.001(2) 0.001(2) -0.004(3)
C17 0.008(4) 0.018(4) 0.016(3) 0.002(3) 0.000(2) 0.003(3)
C18 0.017(4) 0.014(4) 0.015(3) -0.004(3) 0.001(2) 0.003(3)
C19 0.014(4) 0.018(4) 0.020(3) 0.004(3) 0.000(3) 0.002(3)
C20 0.016(5) 0.020(5) 0.027(3) 0.002(3) 0.001(3) 0.007(4)
C21 0.018(4) 0.016(4) 0.025(3) 0.001(3) 0.004(3) 0.008(4)
C22 0.017(4) 0.016(5) 0.020(3) -0.001(3) 0.005(3) 0.002(3)
C23 0.014(4) 0.019(4) 0.016(3) -0.005(3) 0.001(3) 0.004(3)
C24 0.015(5) 0.045(5) 0.037(4) -0.025(4) -0.001(3) 0.001(4)
C25 0.024(5) 0.047(6) 0.017(3) 0.005(3) 0.004(3) 0.012(4)
Zn1A 0.0145(5) 0.0171(5) 0.0108(4) 0.0012(3) 0.0010(3) -0.0002(4)
Zn2A 0.0194(6) 0.0153(5) 0.0096(4) -0.0013(3) 0.0019(3) 0.0000(5)
Cl1A 0.0147(12) 0.0194(11) 0.0216(9) 0.0037(7) -0.0026(7) -0.0028(9)
Cl2A 0.0269(14) 0.0371(13) 0.0197(9) -0.0049(8) 0.0049(8) -0.0112(11)
Cl3A 0.0401(15) 0.0194(11) 0.0101(8) 0.0018(7) 0.0096(8) 0.0052(10)
O1A 0.019(3) 0.017(3) 0.007(2) 0.0014(17) 0.0018(18) 0.001(2)
N1A 0.037(4) 0.021(4) 0.016(3) -0.007(2) -0.003(2) 0.008(3)
N2A 0.017(4) 0.011(3) 0.012(3) 0.000(2) 0.002(2) -0.003(3)
N3A 0.018(4) 0.012(3) 0.013(3) 0.001(2) -0.003(2) 0.000(3)
N4A 0.014(4) 0.023(4) 0.011(3) 0.000(2) 0.001(2) -0.006(3)
C1A 0.015(5) 0.019(4) 0.028(4) -0.007(3) 0.005(3) 0.002(4)
C2A 0.019(5) 0.019(4) 0.029(4) 0.000(3) 0.005(3) 0.004(4)
C3A 0.014(5) 0.029(5) 0.028(4) -0.005(3) 0.003(3) 0.007(4)
C4A 0.014(4) 0.023(4) 0.020(3) -0.005(3) 0.001(3) 0.002(4)
C5A 0.011(4) 0.018(4) 0.014(3) -0.004(3) 0.005(2) -0.003(3)
C6A 0.016(4) 0.010(4) 0.019(3) -0.004(2) 0.002(3) 0.000(3)
C7A 0.057(7) 0.034(6) 0.023(4) 0.004(4) 0.013(4) 0.019(5)
C8A 0.052(6) 0.028(5) 0.043(5) -0.022(4) -0.023(4) 0.020(5)
C9A 0.009(4) 0.017(4) 0.015(3) 0.000(3) 0.001(2) 0.000(3)
C10A 0.011(4) 0.014(4) 0.009(3) -0.002(2) 0.001(2) 0.000(3)
C11A 0.018(5) 0.014(4) 0.011(3) 0.000(2) -0.002(3) 0.001(3)
C12A 0.010(4) 0.012(4) 0.014(3) -0.002(2) 0.001(3) 0.002(3)
C13A 0.027(6) 0.022(5) 0.011(3) 0.001(3) 0.000(3) 0.005(4)
C14A 0.010(4) 0.014(4) 0.014(3) -0.003(2) 0.001(2) 0.003(3)
C15A 0.011(4) 0.011(4) 0.015(3) -0.001(2) 0.000(2) -0.005(3)
C16A 0.012(4) 0.013(4) 0.008(3) 0.001(2) 0.001(2) -0.004(3)
C17A 0.016(4) 0.013(4) 0.012(3) -0.004(2) 0.000(2) -0.001(4)
C18A 0.015(4) 0.023(4) 0.013(3) 0.006(3) -0.002(3) 0.004(3)
C19A 0.023(5) 0.023(4) 0.015(3) 0.002(3) 0.000(3) 0.002(4)
C20A 0.032(6) 0.027(5) 0.018(4) 0.004(3) 0.003(3) 0.010(4)
C21A 0.011(5) 0.020(4) 0.022(4) 0.007(3) -0.001(3) 0.007(4)
C22A 0.015(4) 0.026(4) 0.018(3) 0.005(3) -0.004(3) 0.004(4)
C23A 0.007(4) 0.021(4) 0.008(3) 0.002(2) 0.000(2) -0.002(3)
C24A 0.022(5) 0.032(5) 0.014(3) 0.001(3) 0.004(3) -0.002(4)
C25A 0.026(5) 0.037(5) 0.021(4) -0.004(3) 0.000(3) -0.009(4)

loop_
_atom_type_symbol
_atom_type_description
_atom_type_scat_dispersion_real
_atom_type_scat_dispersion_imag
_atom_type_scat_source
C C 0.0033 0.0016 'International Tables Vol C Tables 4.2.6.8 and 6.1.1.4'
H H 0.0000 0.0000 'International Tables Vol C Tables 4.2.6.8 and 6.1.1.4'
N N 0.0061 0.0033 'International Tables Vol C Tables 4.2.6.8 and 6.1.1.4'
O O 0.0106 0.0060 'International Tables Vol C Tables 4.2.6.8 and 6.1.1.4'
Cl Cl 0.1484 0.1585 'International Tables Vol C Tables 4.2.6.8 and 6.1.1.4'
Zn Zn 0.2839 1.4301 'International Tables Vol C Tables 4.2.6.8 and 6.1.1.4'

loop_
_geom_angle_atom_site_label_1
_geom_angle_atom_site_label_2
_geom_angle_atom_site_label_3
_geom_angle
Cl1 Zn1 Cl3 100.81(8)
O1 Zn1 Cl1 118.12(16)
O1 Zn1 Cl3 80.08(14)
O1 Zn1 N3 84.3(2)
O1 Zn1 N4 130.5(2)
N3 Zn1 Cl1 101.22(18)
N3 Zn1 Cl3 157.17(18)
N3 Zn1 N4 81.7(2)
N4 Zn1 Cl1 111.17(19)
N4 Zn1 Cl3 95.89(17)
Cl2 Zn2 Cl3 110.52(8)
O1 Zn2 Cl2 98.07(16)
O1 Zn2 Cl3 81.51(14)
O1 Zn2 N1 163.7(2)
N1 Zn2 Cl2 96.96(18)
N1 Zn2 Cl3 99.10(17)
N2 Zn2 Cl2 130.98(18)
N2 Zn2 Cl3 118.19(18)
N2 Zn2 O1 84.3(2)
N2 Zn2 N1 81.0(2)
Zn2 Cl3 Zn1 86.48(6)
Zn1 O1 Zn2 106.58(18)
C16 O1 Zn1 122.9(4)
C16 O1 Zn2 129.5(4)
C6 N1 Zn2 101.6(4)
C7 N1 Zn2 112.2(5)
C7 N1 C6 112.8(6)
C7 N1 C8 109.3(5)
C8 N1 Zn2 109.7(5)
C8 N1 C6 111.0(6)
C5 N2 Zn2 114.5(4)
C9 N2 Zn2 127.7(5)
C9 N2 C5 117.8(6)
C17 N3 Zn1 125.9(5)
C17 N3 C18 121.7(6)
C18 N3 Zn1 112.2(4)
C23 N4 Zn1 107.9(4)
C24 N4 Zn1 106.1(5)
C24 N4 C23 112.7(6)
C24 N4 C25 109.0(6)
C25 N4 Zn1 113.0(5)
C25 N4 C23 108.3(6)
H1A C1 H1B 108.2
C2 C1 H1A 109.8
C2 C1 H1B 109.8
C2 C1 C6 109.5(6)
C6 C1 H1A 109.8
C6 C1 H1B 109.8
C1 C2 H2A 109.7
C1 C2 H2B 109.7
C1 C2 C3 109.9(6)
H2A C2 H2B 108.2
C3 C2 H2A 109.7
C3 C2 H2B 109.7
C2 C3 H3A 109.3
C2 C3 H3B 109.3
H3A C3 H3B 108.0
C4 C3 C2 111.6(6)
C4 C3 H3A 109.3
C4 C3 H3B 109.3
C3 C4 H4A 109.3
C3 C4 H4B 109.3
C3 C4 C5 111.6(6)
H4A C4 H4B 108.0
C5 C4 H4A 109.3
C5 C4 H4B 109.3
N2 C5 C4 112.5(6)
N2 C5 H5 109.1
N2 C5 C6 108.0(6)
C4 C5 H5 109.1
C4 C5 C6 108.9(6)
C6 C5 H5 109.1
N1 C6 C1 116.0(6)
N1 C6 C5 111.0(6)
N1 C6 H6 106.6
C1 C6 C5 109.7(6)
C1 C6 H6 106.6
C5 C6 H6 106.6
N1 C7 H7A 109.5
N1 C7 H7B 109.5
N1 C7 H7C 109.5
H7A C7 H7B 109.5
H7A C7 H7C 109.5
H7B C7 H7C 109.5
N1 C8 H8A 109.5
N1 C8 H8B 109.5
N1 C8 H8C 109.5
H8A C8 H8B 109.5
H8A C8 H8C 109.5
H8B C8 H8C 109.5
N2 C9 H9 116.4
N2 C9 C10 127.1(6)
C10 C9 H9 116.4
C11 C10 C9 116.7(6)
C11 C10 C16 119.8(6)
C16 C10 C9 123.4(6)
C10 C11 H11 118.6
C12 C11 C10 122.9(7)
C12 C11 H11 118.6
C11 C12 C13 121.9(7)
C14 C12 C11 116.8(6)
C14 C12 C13 121.3(7)
C12 C13 H13A 109.5
C12 C13 H13B 109.5
C12 C13 H13C 109.5
H13A C13 H13B 109.5
H13A C13 H13C 109.5
H13B C13 H13C 109.5
C12 C14 H14 118.8
C12 C14 C15 122.5(7)
C15 C14 H14 118.8
C14 C15 C16 120.4(6)
C14 C15 C17 116.6(6)
C16 C15 C17 122.9(6)
O1 C16 C10 121.3(6)
O1 C16 C15 121.3(6)
C10 C16 C15 117.4(6)
N3 C17 C15 123.8(6)
N3 C17 H17 118.1
C15 C17 H17 118.1
N3 C18 H18 108.3
N3 C18 C19 114.4(6)
N3 C18 C23 106.9(6)
C19 C18 H18 108.3
C19 C18 C23 110.4(6)
C23 C18 H18 108.3
C18 C19 H19A 109.2
C18 C19 H19B 109.2
C18 C19 C20 111.9(6)
H19A C19 H19B 107.9
C20 C19 H19A 109.2
C20 C19 H19B 109.2
C19 C20 H20A 109.1
C19 C20 H20B 109.1
C19 C20 C21 112.5(6)
H20A C20 H20B 107.8
C21 C20 H20A 109.1
C21 C20 H20B 109.1
C20 C21 H21A 109.6
C20 C21 H21B 109.6
H21A C21 H21B 108.1
C22 C21 C20 110.3(6)
C22 C21 H21A 109.6
C22 C21 H21B 109.6
C21 C22 H22A 109.5
C21 C22 H22B 109.5
C21 C22 C23 110.6(6)
H22A C22 H22B 108.1
C23 C22 H22A 109.5
C23 C22 H22B 109.5
N4 C23 C18 111.5(6)
N4 C23 C22 115.1(6)
N4 C23 H23 106.5
C18 C23 C22 110.2(6)
C18 C23 H23 106.5
C22 C23 H23 106.5
N4 C24 H24A 109.5
N4 C24 H24B 109.5
N4 C24 H24C 109.5
H24A C24 H24B 109.5
H24A C24 H24C 109.5
H24B C24 H24C 109.5
N4 C25 H25A 109.5
N4 C25 H25B 109.5
N4 C25 H25C 109.5
H25A C25 H25B 109.5
H25A C25 H25C 109.5
H25B C25 H25C 109.5
Cl1A Zn1A Cl3A 103.19(8)
O1A Zn1A Cl1A 115.15(16)
O1A Zn1A Cl3A 80.41(14)
O1A Zn1A N3A 86.5(2)
O1A Zn1A N4A 140.1(2)
N3A Zn1A Cl1A 106.22(18)
N3A Zn1A Cl3A 150.59(18)
N3A Zn1A N4A 78.7(2)
N4A Zn1A Cl1A 104.59(17)
N4A Zn1A Cl3A 94.67(17)
Cl2A Zn2A Cl3A 105.94(8)
O1A Zn2A Cl2A 97.82(16)
O1A Zn2A Cl3A 80.77(13)
O1A Zn2A N1A 158.8(2)
N1A Zn2A Cl2A 102.7(2)
N1A Zn2A Cl3A 98.20(17)
N2A Zn2A Cl2A 122.55(18)
N2A Zn2A Cl3A 130.71(18)
N2A Zn2A O1A 84.3(2)
N2A Zn2A N1A 80.4(2)
Zn2A Cl3A Zn1A 88.31(6)
Zn1A O1A Zn2A 108.27(18)
C16A O1A Zn1A 128.6(4)
C16A O1A Zn2A 121.6(4)
C6A N1A Zn2A 105.4(4)
C7A N1A Zn2A 110.9(5)
C7A N1A C6A 112.2(7)
C7A N1A C8A 109.4(7)
C8A N1A Zn2A 108.4(5)
C8A N1A C6A 110.6(6)
C5A N2A Zn2A 114.8(4)
C9A N2A Zn2A 125.0(5)
C9A N2A C5A 120.1(6)
C17A N3A Zn1A 127.4(5)
C17A N3A C18A 118.3(6)
C18A N3A Zn1A 113.7(4)
C23A N4A Zn1A 99.8(4)
C23A N4A C24A 110.2(6)
C24A N4A Zn1A 110.1(5)
C25A N4A Zn1A 113.0(5)
C25A N4A C23A 114.5(6)
C25A N4A C24A 109.0(5)
H1AA C1A H1AB 108.2
C2A C1A H1AA 109.7
C2A C1A H1AB 109.7
C2A C1A C6A 109.9(6)
C6A C1A H1AA 109.7
C6A C1A H1AB 109.7
C1A C2A H2AA 109.6
C1A C2A H2AB 109.6
H2AA C2A H2AB 108.1
C3A C2A C1A 110.2(7)
C3A C2A H2AA 109.6
C3A C2A H2AB 109.6
C2A C3A H3AA 109.4
C2A C3A H3AB 109.4
C2A C3A C4A 111.3(7)
H3AA C3A H3AB 108.0
C4A C3A H3AA 109.4
C4A C3A H3AB 109.4
C3A C4A H4AA 109.0
C3A C4A H4AB 109.0
C3A C4A C5A 112.9(6)
H4AA C4A H4AB 107.8
C5A C4A H4AA 109.0
C5A C4A H4AB 109.0
N2A C5A C4A 115.2(5)
N2A C5A H5A 107.6
N2A C5A C6A 108.1(6)
C4A C5A H5A 107.6
C6A C5A C4A 110.3(6)
C6A C5A H5A 107.6
N1A C6A C1A 114.8(5)
N1A C6A C5A 110.3(6)
N1A C6A H6A 106.4
C1A C6A H6A 106.4
C5A C6A C1A 111.9(6)
C5A C6A H6A 106.4
N1A C7A H7AA 109.5
N1A C7A H7AB 109.5
N1A C7A H7AC 109.5
H7AA C7A H7AB 109.5
H7AA C7A H7AC 109.5
H7AB C7A H7AC 109.5
N1A C8A H8AA 109.5
N1A C8A H8AB 109.5
N1A C8A H8AC 109.5
H8AA C8A H8AB 109.5
H8AA C8A H8AC 109.5
H8AB C8A H8AC 109.5
N2A C9A H9A 116.9
N2A C9A C10A 126.2(6)
C10A C9A H9A 116.9
C11A C10A C9A 116.4(6)
C11A C10A C16A 118.8(7)
C16A C10A C9A 124.7(6)
C10A C11A H11A 118.6
C12A C11A C10A 122.8(7)
C12A C11A H11A 118.6
C11A C12A C13A 121.6(6)
C11A C12A C14A 118.1(6)
C14A C12A C13A 120.2(7)
C12A C13A H13D 109.5
C12A C13A H13E 109.5
C12A C13A H13F 109.5
H13D C13A H13E 109.5
H13D C13A H13F 109.5
H13E C13A H13F 109.5
C12A C14A H14A 119.3
C12A C14A C15A 121.4(7)
C15A C14A H14A 119.3
C14A C15A C16A 119.9(6)
C14A C15A C17A 116.5(6)
C16A C15A C17A 123.6(6)
O1A C16A C10A 118.6(6)
O1A C16A C15A 122.8(6)
C15A C16A C10A 118.6(6)
N3A C17A C15A 124.7(7)
N3A C17A H17A 117.6
C15A C17A H17A 117.6
N3A C18A H18A 109.0
N3A C18A C19A 113.5(6)
N3A C18A C23A 107.9(6)
C19A C18A H18A 109.0
C19A C18A C23A 108.3(6)
C23A C18A H18A 109.0
C18A C19A H19C 109.5
C18A C19A H19D 109.5
H19C C19A H19D 108.1
C20A C19A C18A 110.6(6)
C20A C19A H19C 109.5
C20A C19A H19D 109.5
C19A C20A H20C 109.1
C19A C20A H20D 109.1
C19A C20A C21A 112.5(7)
H20C C20A H20D 107.8
C21A C20A H20C 109.1
C21A C20A H20D 109.1
C20A C21A H21C 109.2
C20A C21A H21D 109.2
H21C C21A H21D 107.9
C22A C21A C20A 111.9(6)
C22A C21A H21C 109.2
C22A C21A H21D 109.2
C21A C22A H22C 110.0
C21A C22A H22D 110.0
C21A C22A C23A 108.5(6)
H22C C22A H22D 108.4
C23A C22A H22C 110.0
C23A C22A H22D 110.0
N4A C23A C18A 110.8(6)
N4A C23A C22A 117.9(6)
N4A C23A H23A 106.7
C18A C23A C22A 107.3(6)
C18A C23A H23A 106.7
C22A C23A H23A 106.7
N4A C24A H24D 109.5
N4A C24A H24E 109.5
N4A C24A H24F 109.5
H24D C24A H24E 109.5
H24D C24A H24F 109.5
H24E C24A H24F 109.5
N4A C25A H25D 109.5
N4A C25A H25E 109.5
N4A C25A H25F 109.5
H25D C25A H25E 109.5
H25D C25A H25F 109.5
H25E C25A H25F 109.5

loop_
_geom_bond_atom_site_label_1
_geom_bond_atom_site_label_2
_geom_bond_distance
Zn1 Cl1 2.270(2)
Zn1 Cl3 2.478(2)
Zn1 O1 2.043(5)
Zn1 N3 2.070(6)
Zn1 N4 2.169(6)
Zn2 Cl2 2.278(2)
Zn2 Cl3 2.371(2)
Zn2 O1 2.102(5)
Zn2 N1 2.205(6)
Zn2 N2 2.072(6)
O1 C16 1.318(7)
N1 C6 1.488(9)
N1 C7 1.461(9)
N1 C8 1.481(8)
N2 C5 1.486(9)
N2 C9 1.285(8)
N3 C17 1.284(8)
N3 C18 1.470(9)
N4 C23 1.509(10)
N4 C24 1.470(10)
N4 C25 1.495(10)
C1 H1A 0.9900
C1 H1B 0.9900
C1 C2 1.523(10)
C1 C6 1.533(10)
C2 H2A 0.9900
C2 H2B 0.9900
C2 C3 1.531(9)
C3 H3A 0.9900
C3 H3B 0.9900
C3 C4 1.517(11)
C4 H4A 0.9900
C4 H4B 0.9900
C4 C5 1.524(10)
C5 H5 1.0000
C5 C6 1.542(9)
C6 H6 1.0000
C7 H7A 0.9800
C7 H7B 0.9800
C7 H7C 0.9800
C8 H8A 0.9800
C8 H8B 0.9800
C8 H8C 0.9800
C9 H9 0.9500
C9 C10 1.457(10)
C10 C11 1.406(8)
C10 C16 1.408(10)
C11 H11 0.9500
C11 C12 1.389(10)
C12 C13 1.512(9)
C12 C14 1.388(10)
C13 H13A 0.9800
C13 H13B 0.9800
C13 H13C 0.9800
C14 H14 0.9500
C14 C15 1.394(9)
C15 C16 1.424(10)
C15 C17 1.456(10)
C17 H17 0.9500
C18 H18 1.0000
C18 C19 1.517(10)
C18 C23 1.540(9)
C19 H19A 0.9900
C19 H19B 0.9900
C19 C20 1.526(10)
C20 H20A 0.9900
C20 H20B 0.9900
C20 C21 1.528(9)
C21 H21A 0.9900
C21 H21B 0.9900
C21 C22 1.525(10)
C22 H22A 0.9900
C22 H22B 0.9900
C22 C23 1.544(10)
C23 H23 1.0000
C24 H24A 0.9800
C24 H24B 0.9800
C24 H24C 0.9800
C25 H25A 0.9800
C25 H25B 0.9800
C25 H25C 0.9800
Zn1A Cl1A 2.272(2)
Zn1A Cl3A 2.467(2)
Zn1A O1A 2.015(5)
Zn1A N3A 2.105(6)
Zn1A N4A 2.162(6)
Zn2A Cl2A 2.260(2)
Zn2A Cl3A 2.3571(19)
Zn2A O1A 2.132(5)
Zn2A N1A 2.216(7)
Zn2A N2A 2.083(6)
O1A C16A 1.328(7)
N1A C6A 1.500(9)
N1A C7A 1.479(11)
N1A C8A 1.482(11)
N2A C5A 1.467(9)
N2A C9A 1.293(8)
N3A C17A 1.284(8)
N3A C18A 1.465(9)
N4A C23A 1.485(9)
N4A C24A 1.488(8)
N4A C25A 1.479(10)
C1A H1AA 0.9900
C1A H1AB 0.9900
C1A C2A 1.522(10)
C1A C6A 1.535(10)
C2A H2AA 0.9900
C2A H2AB 0.9900
C2A C3A 1.516(10)
C3A H3AA 0.9900
C3A H3AB 0.9900
C3A C4A 1.530(10)
C4A H4AA 0.9900
C4A H4AB 0.9900
C4A C5A 1.533(10)
C5A H5A 1.0000
C5A C6A 1.532(9)
C6A H6A 1.0000
C7A H7AA 0.9800
C7A H7AB 0.9800
C7A H7AC 0.9800
C8A H8AA 0.9800
C8A H8AB 0.9800
C8A H8AC 0.9800
C9A H9A 0.9500
C9A C10A 1.441(10)
C10A C11A 1.407(9)
C10A C16A 1.428(10)
C11A H11A 0.9500
C11A C12A 1.374(10)
C12A C13A 1.525(9)
C12A C14A 1.399(10)
C13A H13D 0.9800
C13A H13E 0.9800
C13A H13F 0.9800
C14A H14A 0.9500
C14A C15A 1.407(9)
C15A C16A 1.411(10)
C15A C17A 1.451(10)
C17A H17A 0.9500
C18A H18A 1.0000
C18A C19A 1.538(11)
C18A C23A 1.547(9)
C19A H19C 0.9900
C19A H19D 0.9900
C19A C20A 1.529(11)
C20A H20C 0.9900
C20A H20D 0.9900
C20A C21A 1.533(9)
C21A H21C 0.9900
C21A H21D 0.9900
C21A C22A 1.531(11)
C22A H22C 0.9900
C22A H22D 0.9900
C22A C23A 1.551(10)
C23A H23A 1.0000
C24A H24D 0.9800
C24A H24E 0.9800
C24A H24F 0.9800
C25A H25D 0.9800
C25A H25E 0.9800
C25A H25F 0.9800

loop_
_geom_torsion_atom_site_label_1
_geom_torsion_atom_site_label_2
_geom_torsion_atom_site_label_3
_geom_torsion_atom_site_label_4
_geom_torsion
Zn1 O1 C16 C10 -141.8(6)
Zn1 O1 C16 C15 38.5(9)
Zn1 N3 C17 C15 -6.0(11)
Zn1 N3 C18 C19 165.2(5)
Zn1 N3 C18 C23 42.7(7)
Zn1 N4 C23 C18 31.1(7)
Zn1 N4 C23 C22 157.5(5)
Zn2 O1 C16 C10 25.0(10)
Zn2 O1 C16 C15 -154.7(6)
Zn2 N1 C6 C1 177.8(5)
Zn2 N1 C6 C5 51.8(6)
Zn2 N2 C5 C4 138.0(5)
Zn2 N2 C5 C6 17.7(7)
Zn2 N2 C9 C10 -5.5(11)
N2 C5 C6 N1 -48.3(8)
N2 C5 C6 C1 -177.7(6)
N2 C9 C10 C11 172.1(7)
N2 C9 C10 C16 -9.5(12)
N3 C18 C19 C20 -175.7(6)
N3 C18 C23 N4 -48.6(8)
N3 C18 C23 C22 -177.7(6)
C1 C2 C3 C4 -56.0(9)
C2 C1 C6 N1 171.8(6)
C2 C1 C6 C5 -61.5(8)
C2 C3 C4 C5 55.5(9)
C3 C4 C5 N2 -176.5(6)
C3 C4 C5 C6 -56.8(8)
C4 C5 C6 N1 -170.8(6)
C4 C5 C6 C1 59.8(8)
C5 N2 C9 C10 178.0(7)
C6 C1 C2 C3 58.8(8)
C7 N1 C6 C1 57.5(8)
C7 N1 C6 C5 -68.5(7)
C8 N1 C6 C1 -65.6(8)
C8 N1 C6 C5 168.4(6)
C9 N2 C5 C4 -45.0(9)
C9 N2 C5 C6 -165.3(6)
C9 C10 C11 C12 -177.9(7)
C9 C10 C16 O1 -0.6(11)
C9 C10 C16 C15 179.1(7)
C10 C11 C12 C13 179.0(7)
C10 C11 C12 C14 -0.8(12)
C11 C10 C16 O1 177.7(7)
C11 C10 C16 C15 -2.6(11)
C11 C12 C14 C15 -3.2(12)
C12 C14 C15 C16 4.2(12)
C12 C14 C15 C17 -178.8(8)
C13 C12 C14 C15 177.0(8)
C14 C15 C16 O1 178.5(7)
C14 C15 C16 C10 -1.2(11)
C14 C15 C17 N3 163.9(7)
C16 C10 C11 C12 3.7(12)
C16 C15 C17 N3 -19.2(12)
C17 N3 C18 C19 -18.1(10)
C17 N3 C18 C23 -140.6(7)
C17 C15 C16 O1 1.7(11)
C17 C15 C16 C10 -177.9(7)
C18 N3 C17 C15 177.8(7)
C18 C19 C20 C21 54.2(9)
C19 C18 C23 N4 -173.6(6)
C19 C18 C23 C22 57.3(8)
C19 C20 C21 C22 -54.5(9)
C20 C21 C22 C23 56.6(9)
C21 C22 C23 N4 174.3(6)
C21 C22 C23 C18 -58.6(9)
C23 C18 C19 C20 -55.1(9)
C24 N4 C23 C18 -85.7(7)
C24 N4 C23 C22 40.8(9)
C25 N4 C23 C18 153.7(6)
C25 N4 C23 C22 -79.8(8)
Zn1A O1A C16A C10A 150.8(5)
Zn1A O1A C16A C15A -28.4(10)
Zn1A N3A C17A C15A -13.1(11)
Zn1A N3A C18A C19A 121.8(5)
Zn1A N3A C18A C23A 1.7(7)
Zn1A N4A C23A C18A 57.1(6)
Zn1A N4A C23A C22A -178.7(5)
Zn2A O1A C16A C10A -45.2(9)
Zn2A O1A C16A C15A 135.6(6)
Zn2A N1A C6A C1A 171.4(5)
Zn2A N1A C6A C5A 43.8(7)
Zn2A N2A C5A C4A 154.9(5)
Zn2A N2A C5A C6A 31.0(7)
Zn2A N2A C9A C10A -1.2(11)
N2A C5A C6A N1A -50.3(7)
N2A C5A C6A C1A -179.5(6)
N2A C9A C10A C11A -157.1(8)
N2A C9A C10A C16A 19.5(13)
N3A C18A C19A C20A -179.6(6)
N3A C18A C23A N4A -41.0(8)
N3A C18A C23A C22A -171.0(6)
C1A C2A C3A C4A -57.4(9)
C2A C1A C6A N1A 175.0(7)
C2A C1A C6A C5A -58.2(8)
C2A C3A C4A C5A 54.1(9)
C3A C4A C5A N2A -174.3(6)
C3A C4A C5A C6A -51.6(9)
C4A C5A C6A N1A -177.2(6)
C4A C5A C6A C1A 53.7(8)
C5A N2A C9A C10A 175.4(7)
C6A C1A C2A C3A 59.3(9)
C7A N1A C6A C1A 50.7(9)
C7A N1A C6A C5A -76.9(8)
C8A N1A C6A C1A -71.7(9)
C8A N1A C6A C5A 160.7(6)
C9A N2A C5A C4A -22.1(10)
C9A N2A C5A C6A -146.0(7)
C9A C10A C11A C12A 171.5(7)
C9A C10A C16A O1A 6.4(11)
C9A C10A C16A C15A -174.4(7)
C10A C11A C12A C13A -177.1(7)
C10A C11A C12A C14A 2.5(11)
C11A C10A C16A O1A -177.1(6)
C11A C10A C16A C15A 2.1(11)
C11A C12A C14A C15A 3.6(11)
C12A C14A C15A C16A -6.6(11)
C12A C14A C15A C17A 171.3(7)
C13A C12A C14A C15A -176.9(7)
C14A C15A C16A O1A -177.2(6)
C14A C15A C16A C10A 3.6(11)
C14A C15A C17A N3A -161.5(7)
C16A C10A C11A C12A -5.3(11)
C16A C15A C17A N3A 16.4(12)
C17A N3A C18A C19A -67.2(9)
C17A N3A C18A C23A 172.8(7)
C17A C15A C16A O1A 5.0(12)
C17A C15A C16A C10A -174.2(7)
C18A N3A C17A C15A 177.3(7)
C18A C19A C20A C21A 52.6(10)
C19A C18A C23A N4A -164.3(6)
C19A C18A C23A C22A 65.7(8)
C19A C20A C21A C22A -51.7(10)
C20A C21A C22A C23A 57.2(9)
C21A C22A C23A N4A 170.0(6)
C21A C22A C23A C18A -64.1(8)
C23A C18A C19A C20A -59.8(9)
C24A N4A C23A C18A 172.9(6)
C24A N4A C23A C22A -62.9(8)
C25A N4A C23A C18A -63.8(8)
C25A N4A C23A C22A 60.4(8)
